data_2228091
loop_
_publ_author_name
'Dufresne, St\'ephane'
'Skene, W. G.'

_publ_section_title
;
 Diethyl
 2-amino-5-[(<i>E</i>)-(furan-2-ylmethylidene)amino]thiophene-3,4-dicarboxylate
;
_journal_coeditor_code WN2415
_journal_issue 11
_journal_name_full 'Acta Crystallographica Section E'
_journal_page_first o3027
_journal_paper_doi 10.1107/S1600536810043746
_journal_volume 66
_journal_year 2010
_chemical_formula_iupac 'C15 H16 N2 O5 S'
_chemical_formula_moiety 'C15 H16 N2 O5 S'
_chemical_formula_sum 'C15 H16 N2 O5 S'
_chemical_formula_weight 336.36
_chemical_melting_point 425(2)
_chemical_name_systematic
;
Diethyl
2-amino-5-[(<i>E</i>)-(furan-2-ylmethylidene)amino]thiophene-3,4-dicarboxylate
;
_space_group_IT_number 14
_symmetry_cell_setting monoclinic
_symmetry_space_group_name_Hall '-P 2yn'
_symmetry_space_group_name_H-M 'P 1 21/n 1'
_atom_sites_solution_hydrogens geom
_atom_sites_solution_primary direct
_atom_sites_solution_secondary difmap
_audit_creation_method SHELXL97
_cell_angle_alpha 90.00
_cell_angle_beta 99.73(3)
_cell_angle_gamma 90.00
_cell_formula_units_Z 4
_cell_length_a 9.3452(19)
_cell_length_b 14.635(3)
_cell_length_c 11.343(2)
_cell_measurement_reflns_used 3360
_cell_measurement_temperature 123(2)
_cell_measurement_theta_max 38.78
_cell_measurement_theta_min 4.98
_cell_volume 1529.0(5)
_computing_cell_refinement 'SAINT (Bruker, 2004)'
_computing_data_collection 'SMART (Bruker, 2003)'
_computing_data_reduction 'SAINT (Bruker, 2004)'
_computing_molecular_graphics
;
SHELXTL (Sheldrick, 2008) and ORTEP-3 (Farrugia, 1997)
;
_computing_publication_material 'UdMX (Marris, 2004)'
_computing_structure_refinement 'SHELXL97 (Sheldrick, 2008)'
_computing_structure_solution 'SHELXS97 (Sheldrick, 2008)'
_diffrn_ambient_temperature 123(2)
_diffrn_detector_area_resol_mean 5.5
_diffrn_measured_fraction_theta_full 0.994
_diffrn_measured_fraction_theta_max 0.994
_diffrn_measurement_device_type 'Bruker SMART 6000'
_diffrn_measurement_method \w
_diffrn_radiation_monochromator 'Montel 200 optics'
_diffrn_radiation_source 'rotating anode'
_diffrn_radiation_type CuK\a
_diffrn_radiation_wavelength 1.54178
_diffrn_reflns_av_R_equivalents 0.036
_diffrn_reflns_av_sigmaI/netI 0.0338
_diffrn_reflns_limit_h_max 11
_diffrn_reflns_limit_h_min -11
_diffrn_reflns_limit_k_max 18
_diffrn_reflns_limit_k_min -17
_diffrn_reflns_limit_l_max 13
_diffrn_reflns_limit_l_min -13
_diffrn_reflns_number 6320
_diffrn_reflns_theta_full 72.28
_diffrn_reflns_theta_max 72.28
_diffrn_reflns_theta_min 4.98
_diffrn_standards_decay_% 0.00
_diffrn_standards_interval_time 1080
_diffrn_standards_number 5
_exptl_absorpt_coefficient_mu 2.144
_exptl_absorpt_correction_T_max 0.9202
_exptl_absorpt_correction_T_min 0.7276
_exptl_absorpt_correction_type multi-scan
_exptl_absorpt_process_details '(SADABS; Sheldrick, 1996)'
_exptl_crystal_colour yellow
_exptl_crystal_density_diffrn 1.461
_exptl_crystal_density_method 'not measured'
_exptl_crystal_description block
_exptl_crystal_F_000 704
_exptl_crystal_size_max 0.14
_exptl_crystal_size_mid 0.10
_exptl_crystal_size_min 0.04
_refine_diff_density_max 0.292
_refine_diff_density_min -0.344
_refine_ls_extinction_method none
_refine_ls_goodness_of_fit_ref 1.032
_refine_ls_hydrogen_treatment constr
_refine_ls_matrix_type full
_refine_ls_number_parameters 210
_refine_ls_number_reflns 3005
_refine_ls_number_restraints 0
_refine_ls_restrained_S_all 1.032
_refine_ls_R_factor_all 0.0441
_refine_ls_R_factor_gt 0.0370
_refine_ls_shift/su_max 0.001
_refine_ls_shift/su_mean 0.000
_refine_ls_structure_factor_coef Fsqd
_refine_ls_weighting_details 'calc w = 1/[\s^2^(Fo^2^)+(0.0643P)^2^+0.0000P] where P=(Fo^2^+2Fc^2^)/3'
_refine_ls_weighting_scheme calc
_refine_ls_wR_factor_gt 0.0993
_refine_ls_wR_factor_ref 0.1018
_reflns_number_gt 2475
_reflns_number_total 3005
_reflns_threshold_expression I>2\s(I)
_cod_data_source_file wn2415.cif
_cod_data_source_block I
_cod_original_sg_symbol_H-M P21/n
_cod_database_code 2228091
_cod_database_fobs_code 2228091

loop_
_symmetry_equiv_pos_as_xyz
'x, y, z'
'-x+1/2, y+1/2, -z+1/2'
'-x, -y, -z'
'x-1/2, -y-1/2, z-1/2'

loop_
_atom_site_type_symbol
_atom_site_label
_atom_site_fract_x
_atom_site_fract_y
_atom_site_fract_z
_atom_site_U_iso_or_equiv
_atom_site_adp_type
_atom_site_calc_flag
_atom_site_refinement_flags
_atom_site_occupancy
_atom_site_disorder_assembly
_atom_site_disorder_group
S S1 0.15876(5) 0.01058(3) 0.62132(4) 0.02153(13) Uani d . 1 . .
O O3 0.26457(13) 0.20322(8) 0.97617(10) 0.0216(3) Uani d . 1 . .
O O5 0.53448(13) 0.16250(8) 0.86520(11) 0.0229(3) Uani d . 1 . .
O O1 0.53601(14) 0.14839(10) 0.36188(11) 0.0299(3) Uani d . 1 . .
O O4 0.42258(13) 0.28091(8) 0.76310(11) 0.0261(3) Uani d . 1 . .
O O2 0.11370(14) 0.08821(9) 1.00209(11) 0.0280(3) Uani d . 1 . .
N N2 0.37833(15) 0.11513(10) 0.55344(12) 0.0201(3) Uani d . 1 . .
N N1 0.01952(16) -0.02136(10) 0.80267(14) 0.0247(3) Uani d . 1 . .
H H1A -0.0029 -0.0108 0.8737 0.030 Uiso calc R 1 . .
H H1B -0.0274 -0.0637 0.7563 0.030 Uiso calc R 1 . .
C C13 0.42543(18) 0.20165(12) 0.79259(14) 0.0180(3) Uani d . 1 . .
C C2 0.21155(17) 0.09610(11) 0.82328(15) 0.0177(3) Uani d . 1 . .
C C4 0.29499(18) 0.09523(12) 0.63985(15) 0.0194(4) Uani d . 1 . .
C C10 0.19189(18) 0.12672(12) 0.94126(15) 0.0192(4) Uani d . 1 . .
C C3 0.30893(17) 0.13360(12) 0.75044(14) 0.0175(3) Uani d . 1 . .
C C14 0.65332(19) 0.22184(13) 0.91629(17) 0.0274(4) Uani d . 1 . .
H H14A 0.6231 0.2619 0.9780 0.033 Uiso calc R 1 . .
H H14B 0.6830 0.2608 0.8533 0.033 Uiso calc R 1 . .
C C1 0.12570(18) 0.02730(12) 0.76478(15) 0.0191(4) Uani d . 1 . .
C C6 0.42538(19) 0.08612(12) 0.35493(16) 0.0218(4) Uani d . 1 . .
C C5 0.35120(19) 0.07232(12) 0.45285(15) 0.0225(4) Uani d . 1 . .
H H5 0.2757 0.0281 0.4435 0.027 Uiso calc R 1 . .
C C11 0.2356(2) 0.24369(13) 1.08714(15) 0.0259(4) Uani d . 1 . .
H H11A 0.2526 0.1984 1.1528 0.031 Uiso calc R 1 . .
H H11B 0.1335 0.2646 1.0776 0.031 Uiso calc R 1 . .
C C8 0.5077(2) 0.08255(14) 0.18213(16) 0.0284(4) Uani d . 1 . .
H H8 0.5204 0.0675 0.1031 0.034 Uiso calc R 1 . .
C C7 0.4049(2) 0.04441(13) 0.24649(16) 0.0272(4) Uani d . 1 . .
H H7 0.3351 -0.0014 0.2191 0.033 Uiso calc R 1 . .
C C9 0.5836(2) 0.14410(15) 0.25473(17) 0.0316(5) Uani d . 1 . .
H H9 0.6604 0.1800 0.2343 0.038 Uiso calc R 1 . .
C C15 0.7766(2) 0.16205(14) 0.97085(18) 0.0320(4) Uani d . 1 . .
H H15A 0.7455 0.1231 1.0321 0.048 Uiso calc R 1 . .
H H15B 0.8583 0.2002 1.0075 0.048 Uiso calc R 1 . .
H H15C 0.8068 0.1237 0.9087 0.048 Uiso calc R 1 . .
C C12 0.3367(2) 0.32281(13) 1.11445(17) 0.0351(5) Uani d . 1 . .
H H12A 0.4372 0.3007 1.1284 0.053 Uiso calc R 1 . .
H H12B 0.3167 0.3543 1.1862 0.053 Uiso calc R 1 . .
H H12C 0.3227 0.3653 1.0467 0.053 Uiso calc R 1 . .

loop_
_atom_site_aniso_label
_atom_site_aniso_U_11
_atom_site_aniso_U_22
_atom_site_aniso_U_33
_atom_site_aniso_U_12
_atom_site_aniso_U_13
_atom_site_aniso_U_23
S1 0.0226(2) 0.0245(2) 0.0170(2) -0.00387(17) 0.00208(16) -0.00373(16)
O3 0.0288(7) 0.0215(6) 0.0158(6) -0.0027(5) 0.0072(5) -0.0041(5)
O5 0.0206(6) 0.0213(6) 0.0245(7) -0.0023(5) -0.0025(5) -0.0003(5)
O1 0.0275(7) 0.0373(8) 0.0254(7) -0.0063(6) 0.0062(6) -0.0053(6)
O4 0.0286(7) 0.0206(7) 0.0278(7) -0.0032(5) 0.0013(5) 0.0036(5)
O2 0.0310(7) 0.0308(7) 0.0253(7) -0.0070(6) 0.0134(6) -0.0019(6)
N2 0.0221(7) 0.0234(8) 0.0148(7) 0.0023(6) 0.0036(6) 0.0009(6)
N1 0.0242(8) 0.0269(8) 0.0239(8) -0.0083(6) 0.0069(6) -0.0038(6)
C13 0.0205(8) 0.0216(9) 0.0131(8) 0.0010(6) 0.0060(6) -0.0011(6)
C2 0.0171(8) 0.0183(8) 0.0175(8) 0.0003(6) 0.0028(6) 0.0004(6)
C4 0.0191(8) 0.0222(9) 0.0170(8) 0.0003(7) 0.0032(7) 0.0008(7)
C10 0.0178(8) 0.0213(9) 0.0184(8) 0.0015(6) 0.0025(7) 0.0006(7)
C3 0.0174(8) 0.0184(8) 0.0168(8) 0.0013(6) 0.0032(6) 0.0017(6)
C14 0.0222(9) 0.0273(10) 0.0309(10) -0.0057(7) -0.0011(8) -0.0059(8)
C1 0.0181(8) 0.0200(8) 0.0185(8) 0.0023(6) 0.0013(7) 0.0006(7)
C6 0.0235(8) 0.0226(9) 0.0188(8) 0.0000(7) 0.0022(7) 0.0008(7)
C5 0.0267(9) 0.0222(9) 0.0188(9) -0.0013(7) 0.0041(7) 0.0005(7)
C11 0.0380(10) 0.0256(9) 0.0154(8) 0.0023(8) 0.0080(8) -0.0038(7)
C8 0.0314(10) 0.0375(11) 0.0174(9) 0.0075(8) 0.0076(8) 0.0002(8)
C7 0.0365(10) 0.0259(10) 0.0198(9) -0.0008(8) 0.0061(8) -0.0038(7)
C9 0.0266(10) 0.0429(12) 0.0278(10) -0.0014(8) 0.0115(8) 0.0052(9)
C15 0.0236(9) 0.0391(11) 0.0303(10) 0.0003(8) -0.0043(8) -0.0037(9)
C12 0.0578(14) 0.0241(10) 0.0235(10) -0.0043(10) 0.0078(9) -0.0049(8)

loop_
_atom_type_symbol
_atom_type_description
_atom_type_scat_dispersion_real
_atom_type_scat_dispersion_imag
_atom_type_scat_source
C C 0.0181 0.0091 'International Tables Vol C Tables 4.2.6.8 and 6.1.1.4'
H H 0.0000 0.0000 'International Tables Vol C Tables 4.2.6.8 and 6.1.1.4'
N N 0.0311 0.0180 'International Tables Vol C Tables 4.2.6.8 and 6.1.1.4'
O O 0.0492 0.0322 'International Tables Vol C Tables 4.2.6.8 and 6.1.1.4'
S S 0.3331 0.5567 'International Tables Vol C Tables 4.2.6.8 and 6.1.1.4'

loop_
_geom_angle_atom_site_label_1
_geom_angle_atom_site_label_2
_geom_angle_atom_site_label_3
_geom_angle_site_symmetry_1
_geom_angle_site_symmetry_2
_geom_angle_site_symmetry_3
_geom_angle
_geom_angle_publ_flag
C1 S1 C4 . . . 91.65(8) n
C10 O3 C11 . . . 115.96(13) n
C13 O5 C14 . . . 116.42(14) n
C9 O1 C6 . . . 105.92(15) n
C5 N2 C4 . . . 118.38(15) n
C1 N1 H1A . . . 120 ?
C1 N1 H1B . . . 120 ?
H1A N1 H1B . . . 120 ?
O4 C13 O5 . . . 124.46(16) n
O4 C13 C3 . . . 124.88(16) n
O5 C13 C3 . . . 110.65(14) n
C1 C2 C3 . . . 111.96(15) n
C1 C2 C10 . . . 120.84(15) n
C3 C2 C10 . . . 127.08(15) n
C3 C4 N2 . . . 126.11(16) n
C3 C4 S1 . . . 110.77(13) n
N2 C4 S1 . . . 123.06(13) n
O2 C10 O3 . . . 122.79(16) n
O2 C10 C2 . . . 123.91(16) n
O3 C10 C2 . . . 113.27(14) n
C4 C3 C2 . . . 113.65(15) n
C4 C3 C13 . . . 121.43(15) n
C2 C3 C13 . . . 124.67(15) n
O5 C14 C15 . . . 107.41(15) n
O5 C14 H14A . . . 110.2 ?
C15 C14 H14A . . . 110.2 ?
O5 C14 H14B . . . 110.2 ?
C15 C14 H14B . . . 110.2 ?
H14A C14 H14B . . . 108.5 ?
N1 C1 C2 . . . 128.96(16) n
N1 C1 S1 . . . 118.97(13) n
C2 C1 S1 . . . 111.94(13) n
C7 C6 O1 . . . 109.92(16) n
C7 C6 C5 . . . 129.21(18) n
O1 C6 C5 . . . 120.86(16) n
N2 C5 C6 . . . 125.07(17) n
N2 C5 H5 . . . 117.5 ?
C6 C5 H5 . . . 117.5 ?
O3 C11 C12 . . . 106.90(15) n
O3 C11 H11A . . . 110.3 ?
C12 C11 H11A . . . 110.3 ?
O3 C11 H11B . . . 110.3 ?
C12 C11 H11B . . . 110.3 ?
H11A C11 H11B . . . 108.6 ?
C9 C8 C7 . . . 106.42(17) n
C9 C8 H8 . . . 126.8 n
C7 C8 H8 . . . 126.8 ?
C6 C7 C8 . . . 106.60(17) n
C6 C7 H7 . . . 126.7 ?
C8 C7 H7 . . . 126.7 ?
C8 C9 O1 . . . 111.14(17) n
C8 C9 H9 . . . 124.4 ?
O1 C9 H9 . . . 124.4 ?
C14 C15 H15A . . . 109.5 ?
C14 C15 H15B . . . 109.5 ?
H15A C15 H15B . . . 109.5 ?
C14 C15 H15C . . . 109.5 ?
H15A C15 H15C . . . 109.5 ?
H15B C15 H15C . . . 109.5 ?
C11 C12 H12A . . . 109.5 ?
C11 C12 H12B . . . 109.5 ?
H12A C12 H12B . . . 109.5 ?
C11 C12 H12C . . . 109.5 ?
H12A C12 H12C . . . 109.5 ?
H12B C12 H12C . . . 109.5 ?

loop_
_geom_bond_atom_site_label_1
_geom_bond_atom_site_label_2
_geom_bond_site_symmetry_1
_geom_bond_site_symmetry_2
_geom_bond_distance
_geom_bond_publ_flag
S1 C1 . . 1.7242(18) n
S1 C4 . . 1.7633(18) n
O3 C10 . . 1.334(2) n
O3 C11 . . 1.4573(19) n
O5 C13 . . 1.3272(19) n
O5 C14 . . 1.451(2) n
O1 C9 . . 1.364(2) n
O1 C6 . . 1.370(2) n
O4 C13 . . 1.206(2) n
O2 C10 . . 1.224(2) n
N2 C5 . . 1.289(2) n
N2 C4 . . 1.382(2) n
N1 C1 . . 1.349(2) n
N1 H1A . . 0.88 ?
N1 H1B . . 0.88 ?
C13 C3 . . 1.493(2) n
C2 C1 . . 1.385(2) n
C2 C3 . . 1.437(2) n
C2 C10 . . 1.452(2) n
C4 C3 . . 1.360(2) n
C14 C15 . . 1.495(3) n
C14 H14A . . 0.99 ?
C14 H14B . . 0.99 ?
C6 C7 . . 1.357(2) n
C6 C5 . . 1.420(2) n
C5 H5 . . 0.95 ?
C11 C12 . . 1.494(3) n
C11 H11A . . 0.99 ?
C11 H11B . . 0.99 ?
C8 C9 . . 1.340(3) n
C8 C7 . . 1.416(3) n
C8 H8 . . 0.95 ?
C7 H7 . . 0.95 ?
C9 H9 . . 0.95 ?
C15 H15A . . 0.98 ?
C15 H15B . . 0.98 ?
C15 H15C . . 0.98 ?
C12 H12A . . 0.98 ?
C12 H12B . . 0.98 ?
C12 H12C . . 0.98 ?

loop_
_geom_hbond_atom_site_label_D
_geom_hbond_atom_site_label_H
_geom_hbond_atom_site_label_A
_geom_hbond_site_symmetry_A
_geom_hbond_distance_DH
_geom_hbond_distance_HA
_geom_hbond_distance_DA
_geom_hbond_angle_DHA
N1 H1A O2 3_557 0.88 2.20 2.889(2) 135
N1 H1B O4 2_546 0.88 2.50 3.059(3) 122

loop_
_geom_torsion_atom_site_label_1
_geom_torsion_atom_site_label_2
_geom_torsion_atom_site_label_3
_geom_torsion_atom_site_label_4
_geom_torsion_site_symmetry_1
_geom_torsion_site_symmetry_2
_geom_torsion_site_symmetry_3
_geom_torsion_site_symmetry_4
_geom_torsion
_geom_torsion_publ_flag
C14 O5 C13 O4 . . . . 3.5(2) n
C14 O5 C13 C3 . . . . -177.89(14) n
C5 N2 C4 C3 . . . . 179.86(17) n
C5 N2 C4 S1 . . . . 2.9(2) n
C1 S1 C4 C3 . . . . -1.07(14) n
C1 S1 C4 N2 . . . . 176.35(15) n
C11 O3 C10 O2 . . . . -5.4(2) n
C11 O3 C10 C2 . . . . 172.78(14) n
C1 C2 C10 O2 . . . . 9.1(3) n
C3 C2 C10 O2 . . . . -175.17(17) n
C1 C2 C10 O3 . . . . -169.01(15) n
C3 C2 C10 O3 . . . . 6.7(2) n
N2 C4 C3 C2 . . . . -177.09(15) n
S1 C4 C3 C2 . . . . 0.22(19) n
N2 C4 C3 C13 . . . . -2.6(3) n
S1 C4 C3 C13 . . . . 174.76(12) n
C1 C2 C3 C4 . . . . 1.0(2) n
C10 C2 C3 C4 . . . . -175.00(16) n
C1 C2 C3 C13 . . . . -173.30(15) n
C10 C2 C3 C13 . . . . 10.7(3) n
O4 C13 C3 C4 . . . . 77.5(2) n
O5 C13 C3 C4 . . . . -101.12(18) n
O4 C13 C3 C2 . . . . -108.6(2) n
O5 C13 C3 C2 . . . . 72.8(2) n
C13 O5 C14 C15 . . . . -167.31(15) n
C3 C2 C1 N1 . . . . -177.66(17) n
C10 C2 C1 N1 . . . . -1.3(3) n
C3 C2 C1 S1 . . . . -1.82(18) n
C10 C2 C1 S1 . . . . 174.49(12) n
C4 S1 C1 N1 . . . . 177.96(14) n
C4 S1 C1 C2 . . . . 1.66(13) n
C9 O1 C6 C7 . . . . 0.0(2) n
C9 O1 C6 C5 . . . . 179.52(17) n
C4 N2 C5 C6 . . . . 178.96(16) n
C7 C6 C5 N2 . . . . 179.79(19) n
O1 C6 C5 N2 . . . . 0.3(3) n
C10 O3 C11 C12 . . . . 175.14(15) n
O1 C6 C7 C8 . . . . -0.1(2) n
C5 C6 C7 C8 . . . . -179.58(18) n
C9 C8 C7 C6 . . . . 0.2(2) n
C7 C8 C9 O1 . . . . -0.2(2) n
C6 O1 C9 C8 . . . . 0.1(2) n

loop_
_cod_related_entry_id
_cod_related_entry_database
_cod_related_entry_code
1 ChemSpider 26231333
